data_2244183
loop_
_publ_author_name
'van der Peet, Phillip L.'
'Joyce, Rohan D.'
'Ott, Holger'
'Marcuccio, Sebastian M.'
'White, Jonathan M.'
'Williams, Spencer J.'

_publ_section_title
;
 Synthesis and structure of clozapine <i>N</i>-oxide hemi(hydrochloride):
 an infinite hydrogen-bonded poly[<i>n</i>]catenane
;
_journal_coeditor_code HB8039
_journal_issue 10
_journal_name_full 'Acta Crystallographica Section E'
_journal_page_first
;
;
_journal_paper_doi 10.1107/S2056989022009306
_journal_volume 78
_journal_year 2022
_chemical_formula_iupac '2C18 H19 Cl1 N4 O1, H Cl'
_chemical_formula_moiety '2(C18 H19 Cl1 N4 O1), H Cl'
_chemical_formula_sum 'C36 H39 Cl3 N8 O2'
_chemical_formula_weight 722.10
_chemical_name_common
;
Clozapine <i>N</i>-oxide hemi(hydrochloride)
;
_chemical_name_systematic
;8-Chloro-11-(4-methyl-1-piperazinyl)-5<i>H</i>-dibenzo[<i>b</i>,<i>e</i>][1,4]diazepine <i>N</i>-oxide
hemi(hydrochloride)
;
_space_group_crystal_system tetragonal
_space_group_IT_number 87
_space_group_name_Hall '-I 4'
_space_group_name_H-M_alt 'I 4/m'
_atom_sites_solution_hydrogens mixed
_audit_creation_method SHELXL-2016/6
_cell_angle_alpha 90
_cell_angle_beta 90
_cell_angle_gamma 90
_cell_formula_units_Z 8
_cell_length_a 17.305(2)
_cell_length_b 17.305(2)
_cell_length_c 26.040(5)
_cell_measurement_reflns_used 5908
_cell_measurement_temperature 100.00(10)
_cell_measurement_theta_max 31.8
_cell_measurement_theta_min 1.4
_cell_volume 7798(2)
_computing_cell_refinement
;
<i>XDS</i> (Kabsch, 1993)
;
_computing_data_collection 'AS QEGUI'
_computing_data_reduction
;
<i>XDS</i> (Kabsch, 1993)
;
_computing_molecular_graphics
;
Mercury (Macrae et al., 2020)
;
_computing_publication_material
;
WINGX (Farrugia, 2012)
;
_computing_structure_refinement
;
<i>SHELXL2016/6</i> (Sheldrick, 2015b)
;
_computing_structure_solution
;
<i>SHELXT</i> (Sheldrick, 2015a)
;
_diffrn_ambient_temperature 100.00(10)
_diffrn_measured_fraction_theta_full 0.994
_diffrn_measured_fraction_theta_max 0.868
_diffrn_measurement_device_type 'ADSC Quantum 210r'
_diffrn_measurement_method 'Omega Scan'
_diffrn_radiation_monochromator 'Silicon Double Crystal'
_diffrn_radiation_source 'MX1 Beamline Australian Synchrotron'
_diffrn_radiation_type Synchrotron
_diffrn_radiation_wavelength 0.710757
_diffrn_reflns_av_R_equivalents 0.0489
_diffrn_reflns_av_unetI/netI 0.0187
_diffrn_reflns_limit_h_max 25
_diffrn_reflns_limit_h_min -25
_diffrn_reflns_limit_k_max 25
_diffrn_reflns_limit_k_min -25
_diffrn_reflns_limit_l_max 36
_diffrn_reflns_limit_l_min -36
_diffrn_reflns_number 66433
_diffrn_reflns_theta_full 25.242
_diffrn_reflns_theta_max 31.773
_diffrn_reflns_theta_min 1.413
_exptl_absorpt_coefficient_mu 0.276
_exptl_absorpt_correction_type none
_exptl_crystal_colour yellow
_exptl_crystal_density_diffrn 1.230
_exptl_crystal_description block
_exptl_crystal_F_000 3024
_exptl_crystal_size_max 0.06
_exptl_crystal_size_mid 0.05
_exptl_crystal_size_min 0.04
_refine_diff_density_max 0.807
_refine_diff_density_min -0.491
_refine_ls_extinction_coef 0.0069(5)
_refine_ls_extinction_expression Fc^*^=kFc[1+0.001xFc^2^\l^3^/sin(2\q)]^-1/4^
_refine_ls_extinction_method
;
SHELXL2016/6 (Sheldrick 2015b)
;
_refine_ls_goodness_of_fit_ref 1.032
_refine_ls_hydrogen_treatment mixed
_refine_ls_matrix_type full
_refine_ls_number_parameters 231
_refine_ls_number_reflns 5901
_refine_ls_number_restraints 0
_refine_ls_restrained_S_all 1.032
_refine_ls_R_factor_all 0.0567
_refine_ls_R_factor_gt 0.0491
_refine_ls_shift/su_max 0.001
_refine_ls_shift/su_mean 0.000
_refine_ls_structure_factor_coef Fsqd
_refine_ls_weighting_details 'w=1/[\s^2^(Fo^2^)+(0.0661P)^2^+11.4576P] where P=(Fo^2^+2Fc^2^)/3'
_refine_ls_weighting_scheme calc
_refine_ls_wR_factor_gt 0.1333
_refine_ls_wR_factor_ref 0.1384
_reflns_number_gt 5096
_reflns_number_total 5901
_reflns_threshold_expression 'I > 2\s(I)'
_cod_data_source_file hb8039sup1.cif
_cod_data_source_block I
_cod_original_cell_volume 7798(3)
_cod_database_code 2244183
_shelx_space_group_comment
;
The symmetry employed for this shelxl refinement is uniquely defined
by the following loop, which should always be used as a source of
symmetry information in preference to the above space-group names.
They are only intended as comments.
;

loop_
_space_group_symop_operation_xyz
'x, y, z'
'-x, -y, z'
'-y, x, z'
'y, -x, z'
'x+1/2, y+1/2, z+1/2'
'-x+1/2, -y+1/2, z+1/2'
'-y+1/2, x+1/2, z+1/2'
'y+1/2, -x+1/2, z+1/2'
'-x, -y, -z'
'x, y, -z'
'y, -x, -z'
'-y, x, -z'
'-x+1/2, -y+1/2, -z+1/2'
'x+1/2, y+1/2, -z+1/2'
'y+1/2, -x+1/2, -z+1/2'
'-y+1/2, x+1/2, -z+1/2'

loop_
_atom_site_type_symbol
_atom_site_label
_atom_site_fract_x
_atom_site_fract_y
_atom_site_fract_z
_atom_site_U_iso_or_equiv
_atom_site_adp_type
_atom_site_calc_flag
_atom_site_occupancy
_atom_site_disorder_assembly
_atom_site_disorder_group
Cl Cl1 0.13932(3) 0.04426(2) 0.37292(2) 0.03680(13) Uani d 1 . .
Cl Cl2 0.16534(4) 0.44691(3) 0.500000 0.03563(15) Uani d 1 . .
O O1 0.02559(6) 0.43450(7) 0.13599(5) 0.0285(2) Uani d 1 . .
N N3 0.17304(7) 0.39022(7) 0.21729(5) 0.0225(2) Uani d 1 . .
N N2 0.15846(7) 0.30145(7) 0.28157(5) 0.0228(2) Uani d 1 . .
N N1 0.18161(8) 0.38441(8) 0.37970(5) 0.0261(3) Uani d 1 . .
N N4 0.10378(8) 0.43810(8) 0.12165(5) 0.0248(3) Uani d 1 . .
C C1 0.23713(9) 0.42470(8) 0.35074(6) 0.0242(3) Uani d 1 . .
C C7 0.18814(8) 0.36630(8) 0.26780(5) 0.0216(3) Uani d 1 . .
C C2 0.24220(8) 0.41696(8) 0.29712(6) 0.0228(3) Uani d 1 . .
C C10 0.15645(9) 0.18517(9) 0.32919(6) 0.0252(3) Uani d 1 . .
H H10 0.150809 0.159189 0.298148 0.030 Uiso calc 1 . .
C C14 0.14157(9) 0.46872(8) 0.21112(6) 0.0239(3) Uani d 1 . .
H H14A 0.170572 0.504443 0.232387 0.029 Uiso calc 1 . .
H H14B 0.088144 0.469610 0.222369 0.029 Uiso calc 1 . .
C C9 0.16811(8) 0.26540(8) 0.32932(6) 0.0228(3) Uani d 1 . .
C C16 0.13708(9) 0.35868(9) 0.12884(6) 0.0254(3) Uani d 1 . .
H H16A 0.190585 0.358444 0.117741 0.030 Uiso calc 1 . .
H H16B 0.108830 0.322118 0.107741 0.030 Uiso calc 1 . .
C C15 0.14617(9) 0.49399(8) 0.15559(6) 0.0245(3) Uani d 1 . .
H H15A 0.123725 0.545067 0.152003 0.029 Uiso calc 1 . .
H H15B 0.199875 0.496810 0.145089 0.029 Uiso calc 1 . .
C C3 0.29823(9) 0.46033(9) 0.27067(6) 0.0256(3) Uani d 1 . .
H H3 0.302804 0.454729 0.235282 0.031 Uiso calc 1 . .
C C11 0.15328(9) 0.14442(9) 0.37477(6) 0.0291(3) Uani d 1 . .
C C5 0.33991(10) 0.52005(10) 0.34901(7) 0.0317(3) Uani d 1 . .
H H5 0.371497 0.554918 0.366272 0.038 Uiso calc 1 . .
C C8 0.17647(9) 0.30343(9) 0.37683(6) 0.0253(3) Uani d 1 . .
C C17 0.13260(9) 0.33393(8) 0.18470(5) 0.0237(3) Uani d 1 . .
H H17A 0.078931 0.330314 0.195175 0.028 Uiso calc 1 . .
H H17B 0.156037 0.283374 0.188721 0.028 Uiso calc 1 . .
C C6 0.28604(9) 0.47695(10) 0.37606(6) 0.0291(3) Uani d 1 . .
H H6 0.282259 0.482756 0.411475 0.035 Uiso calc 1 . .
C C4 0.34685(9) 0.51128(9) 0.29616(7) 0.0294(3) Uani d 1 . .
H H4 0.383731 0.539293 0.278039 0.035 Uiso calc 1 . .
C C13 0.17144(12) 0.26047(10) 0.42216(6) 0.0352(4) Uani d 1 . .
H H13 0.176053 0.285737 0.453531 0.042 Uiso calc 1 . .
C C12 0.15973(11) 0.18114(10) 0.42162(7) 0.0361(4) Uani d 1 . .
H H12 0.156323 0.153376 0.452117 0.043 Uiso calc 1 . .
C C18 0.10927(11) 0.46237(11) 0.06669(6) 0.0345(4) Uani d 1 . .
H H18A 0.079973 0.427372 0.045739 0.052 Uiso calc 1 . .
H H18B 0.162386 0.461630 0.056060 0.052 Uiso calc 1 . .
H H18C 0.088990 0.513702 0.062973 0.052 Uiso calc 1 . .
H H1 0.1789(13) 0.3988(13) 0.4114(9) 0.037(6) Uiso d 1 . .
H H1A 0.000000 0.500000 0.1357(17) 0.077(14) Uiso d 1 . .

loop_
_atom_site_aniso_label
_atom_site_aniso_U_11
_atom_site_aniso_U_22
_atom_site_aniso_U_33
_atom_site_aniso_U_12
_atom_site_aniso_U_13
_atom_site_aniso_U_23
Cl1 0.0421(2) 0.02417(19) 0.0442(2) 0.00136(15) 0.01026(17) 0.00663(15)
Cl2 0.0513(4) 0.0331(3) 0.0224(2) 0.0004(2) 0.000 0.000
O1 0.0225(5) 0.0313(6) 0.0318(6) -0.0003(4) -0.0012(4) 0.0007(4)
N3 0.0265(6) 0.0200(5) 0.0210(5) -0.0002(4) -0.0015(4) -0.0017(4)
N2 0.0234(6) 0.0225(5) 0.0224(5) 0.0017(4) 0.0001(4) -0.0013(4)
N1 0.0321(7) 0.0252(6) 0.0211(6) 0.0006(5) 0.0007(5) -0.0034(4)
N4 0.0263(6) 0.0271(6) 0.0210(6) -0.0012(5) 0.0007(4) -0.0003(4)
C1 0.0234(6) 0.0237(6) 0.0256(7) 0.0024(5) -0.0024(5) -0.0013(5)
C7 0.0216(6) 0.0219(6) 0.0214(6) 0.0025(5) 0.0000(5) -0.0024(5)
C2 0.0219(6) 0.0214(6) 0.0249(6) 0.0018(5) -0.0018(5) -0.0015(5)
C10 0.0234(6) 0.0241(7) 0.0282(7) 0.0020(5) 0.0025(5) 0.0007(5)
C14 0.0272(7) 0.0211(6) 0.0233(6) 0.0015(5) -0.0014(5) -0.0014(5)
C9 0.0203(6) 0.0236(6) 0.0246(6) 0.0021(5) 0.0006(5) 0.0006(5)
C16 0.0286(7) 0.0256(7) 0.0220(6) -0.0001(6) 0.0009(5) -0.0028(5)
C15 0.0264(7) 0.0228(6) 0.0241(6) -0.0020(5) -0.0011(5) 0.0003(5)
C3 0.0239(6) 0.0236(6) 0.0293(7) 0.0010(5) 0.0000(5) -0.0010(5)
C11 0.0286(7) 0.0238(7) 0.0349(8) 0.0030(6) 0.0051(6) 0.0046(6)
C5 0.0275(7) 0.0284(7) 0.0392(9) -0.0019(6) -0.0071(6) -0.0053(6)
C8 0.0258(7) 0.0257(7) 0.0245(7) 0.0022(5) -0.0009(5) 0.0001(5)
C17 0.0275(7) 0.0230(6) 0.0205(6) -0.0010(5) -0.0005(5) -0.0027(5)
C6 0.0294(7) 0.0304(7) 0.0274(7) 0.0016(6) -0.0056(6) -0.0055(6)
C4 0.0233(7) 0.0262(7) 0.0387(8) -0.0019(5) -0.0006(6) -0.0014(6)
C13 0.0494(10) 0.0340(8) 0.0224(7) 0.0029(7) -0.0001(7) 0.0013(6)
C12 0.0477(10) 0.0327(8) 0.0279(8) 0.0034(7) 0.0032(7) 0.0070(6)
C18 0.0464(9) 0.0368(8) 0.0203(7) -0.0016(7) 0.0000(6) 0.0033(6)

loop_
_atom_type_symbol
_atom_type_description
_atom_type_scat_dispersion_real
_atom_type_scat_dispersion_imag
_atom_type_scat_source
C C 0.0033 0.0016 'International Tables Vol C Tables 4.2.6.8 and 6.1.1.4'
H H 0.0000 0.0000 'International Tables Vol C Tables 4.2.6.8 and 6.1.1.4'
N N 0.0061 0.0033 'International Tables Vol C Tables 4.2.6.8 and 6.1.1.4'
O O 0.0106 0.0060 'International Tables Vol C Tables 4.2.6.8 and 6.1.1.4'
Cl Cl 0.1484 0.1585 'International Tables Vol C Tables 4.2.6.8 and 6.1.1.4'

loop_
_geom_angle_atom_site_label_1
_geom_angle_atom_site_label_2
_geom_angle_atom_site_label_3
_geom_angle_site_symmetry_1
_geom_angle_site_symmetry_3
_geom_angle
_geom_angle_publ_flag
N4 O1 H1A . . 107.9(6) ?
C7 N3 C17 . . 115.75(12) ?
C7 N3 C14 . . 116.31(11) ?
C17 N3 C14 . . 111.87(11) ?
C7 N2 C9 . . 126.07(13) ?
C1 N1 C8 . . 120.58(13) ?
C1 N1 H1 . . 114.0(15) ?
C8 N1 H1 . . 109.5(15) ?
O1 N4 C18 . . 109.17(12) ?
O1 N4 C15 . . 110.03(11) ?
C18 N4 C15 . . 110.59(12) ?
O1 N4 C16 . . 107.20(11) ?
C18 N4 C16 . . 110.61(12) ?
C15 N4 C16 . . 109.18(12) ?
C6 C1 C2 . . 119.37(14) ?
C6 C1 N1 . . 118.67(14) ?
C2 C1 N1 . . 121.88(13) ?
N2 C7 N3 . . 116.40(13) ?
N2 C7 C2 . . 128.37(13) ?
N3 C7 C2 . . 115.03(12) ?
C1 C2 C3 . . 118.60(14) ?
C1 C2 C7 . . 121.68(13) ?
C3 C2 C7 . . 119.68(13) ?
C11 C10 C9 . . 120.58(14) ?
C11 C10 H10 . . 119.7 ?
C9 C10 H10 . . 119.7 ?
N3 C14 C15 . . 110.58(12) ?
N3 C14 H14A . . 109.5 ?
C15 C14 H14A . . 109.5 ?
N3 C14 H14B . . 109.5 ?
C15 C14 H14B . . 109.5 ?
H14A C14 H14B . . 108.1 ?
N2 C9 C10 . . 114.92(13) ?
N2 C9 C8 . . 125.70(13) ?
C10 C9 C8 . . 118.63(13) ?
N4 C16 C17 . . 110.97(12) ?
N4 C16 H16A . . 109.4 ?
C17 C16 H16A . . 109.4 ?
N4 C16 H16B . . 109.4 ?
C17 C16 H16B . . 109.4 ?
H16A C16 H16B . . 108.0 ?
N4 C15 C14 . . 110.53(12) ?
N4 C15 H15A . . 109.5 ?
C14 C15 H15A . . 109.5 ?
N4 C15 H15B . . 109.5 ?
C14 C15 H15B . . 109.5 ?
H15A C15 H15B . . 108.1 ?
C4 C3 C2 . . 121.53(15) ?
C4 C3 H3 . . 119.2 ?
C2 C3 H3 . . 119.2 ?
C12 C11 C10 . . 121.41(15) ?
C12 C11 Cl1 . . 119.43(13) ?
C10 C11 Cl1 . . 119.16(13) ?
C6 C5 C4 . . 120.17(15) ?
C6 C5 H5 . . 119.9 ?
C4 C5 H5 . . 119.9 ?
C13 C8 N1 . . 119.28(14) ?
C13 C8 C9 . . 119.13(15) ?
N1 C8 C9 . . 121.24(13) ?
N3 C17 C16 . . 110.00(12) ?
N3 C17 H17A . . 109.7 ?
C16 C17 H17A . . 109.7 ?
N3 C17 H17B . . 109.7 ?
C16 C17 H17B . . 109.7 ?
H17A C17 H17B . . 108.2 ?
C5 C6 C1 . . 120.92(15) ?
C5 C6 H6 . . 119.5 ?
C1 C6 H6 . . 119.5 ?
C3 C4 C5 . . 119.38(15) ?
C3 C4 H4 . . 120.3 ?
C5 C4 H4 . . 120.3 ?
C12 C13 C8 . . 121.79(16) ?
C12 C13 H13 . . 119.1 ?
C8 C13 H13 . . 119.1 ?
C11 C12 C13 . . 118.44(15) ?
C11 C12 H12 . . 120.8 ?
C13 C12 H12 . . 120.8 ?
N4 C18 H18A . . 109.5 ?
N4 C18 H18B . . 109.5 ?
H18A C18 H18B . . 109.5 ?
N4 C18 H18C . . 109.5 ?
H18A C18 H18C . . 109.5 ?
H18B C18 H18C . . 109.5 ?

loop_
_geom_bond_atom_site_label_1
_geom_bond_atom_site_label_2
_geom_bond_site_symmetry_2
_geom_bond_distance
_geom_bond_publ_flag
Cl1 C11 . 1.7506(17) ?
O1 N4 . 1.4051(17) ?
O1 H1A . 1.2169(12) ?
N3 C7 . 1.4035(18) ?
N3 C17 . 1.4692(18) ?
N3 C14 . 1.4723(18) ?
N2 C7 . 1.2852(19) ?
N2 C9 . 1.4012(19) ?
N1 C1 . 1.406(2) ?
N1 C8 . 1.406(2) ?
N1 H1 . 0.86(2) ?
N4 C18 . 1.494(2) ?
N4 C15 . 1.5016(19) ?
N4 C16 . 1.502(2) ?
C1 C6 . 1.403(2) ?
C1 C2 . 1.405(2) ?
C7 C2 . 1.492(2) ?
C2 C3 . 1.406(2) ?
C10 C11 . 1.382(2) ?
C10 C9 . 1.403(2) ?
C10 H10 . 0.9300 ?
C14 C15 . 1.513(2) ?
C14 H14A . 0.9700 ?
C14 H14B . 0.9700 ?
C9 C8 . 1.409(2) ?
C16 C17 . 1.518(2) ?
C16 H16A . 0.9700 ?
C16 H16B . 0.9700 ?
C15 H15A . 0.9700 ?
C15 H15B . 0.9700 ?
C3 C4 . 1.388(2) ?
C3 H3 . 0.9300 ?
C11 C12 . 1.380(2) ?
C5 C6 . 1.386(2) ?
C5 C4 . 1.390(2) ?
C5 H5 . 0.9300 ?
C8 C13 . 1.398(2) ?
C17 H17A . 0.9700 ?
C17 H17B . 0.9700 ?
C6 H6 . 0.9300 ?
C4 H4 . 0.9300 ?
C13 C12 . 1.388(3) ?
C13 H13 . 0.9300 ?
C12 H12 . 0.9300 ?
C18 H18A . 0.9600 ?
C18 H18B . 0.9600 ?
C18 H18C . 0.9600 ?

loop_
_geom_hbond_atom_site_label_D
_geom_hbond_atom_site_label_H
_geom_hbond_atom_site_label_A
_geom_hbond_site_symmetry_A
_geom_hbond_distance_DH
_geom_hbond_distance_HA
_geom_hbond_distance_DA
_geom_hbond_angle_DHA
O1 H1A O1 2_565 1.2169(12) 1.2169(12) 2.434(2) 179(4)
N1 H1 Cl2 . 0.86(2) 2.46(2) 3.3259(14) 176(2)
C15 H15A O1 2_565 0.97 2.64 3.2598(19) 122
C15 H15A N1 16 0.97 2.51 3.416(2) 156
C15 H15B Cl1 13 0.97 2.91 3.8431(17) 162

loop_
_geom_torsion_atom_site_label_1
_geom_torsion_atom_site_label_2
_geom_torsion_atom_site_label_3
_geom_torsion_atom_site_label_4
_geom_torsion_site_symmetry_1
_geom_torsion_site_symmetry_2
_geom_torsion_site_symmetry_3
_geom_torsion_site_symmetry_4
_geom_torsion
_geom_torsion_publ_flag
C8 N1 C1 C6 . . . . -127.64(15) ?
C8 N1 C1 C2 . . . . 55.7(2) y
C9 N2 C7 N3 . . . . 177.72(13) ?
C9 N2 C7 C2 . . . . 3.2(2) y
C17 N3 C7 N2 . . . . -6.69(19) ?
C14 N3 C7 N2 . . . . 127.72(14) ?
C17 N3 C7 C2 . . . . 168.54(12) ?
C14 N3 C7 C2 . . . . -57.05(17) ?
C6 C1 C2 C3 . . . . 2.0(2) ?
N1 C1 C2 C3 . . . . 178.72(13) ?
C6 C1 C2 C7 . . . . -175.82(13) ?
N1 C1 C2 C7 . . . . 0.9(2) y
N2 C7 C2 C1 . . . . -35.2(2) y
N3 C7 C2 C1 . . . . 150.21(14) ?
N2 C7 C2 C3 . . . . 146.92(15) ?
N3 C7 C2 C3 . . . . -27.63(19) ?
C7 N3 C14 C15 . . . . 166.35(12) ?
C17 N3 C14 C15 . . . . -57.55(16) ?
C7 N2 C9 C10 . . . . -156.61(14) ?
C7 N2 C9 C8 . . . . 33.5(2) y
C11 C10 C9 N2 . . . . -170.69(14) ?
C11 C10 C9 C8 . . . . 0.0(2) ?
O1 N4 C16 C17 . . . . -61.75(15) ?
C18 N4 C16 C17 . . . . 179.32(13) ?
C15 N4 C16 C17 . . . . 57.41(16) ?
O1 N4 C15 C14 . . . . 60.16(15) ?
C18 N4 C15 C14 . . . . -179.16(13) ?
C16 N4 C15 C14 . . . . -57.23(15) ?
N3 C14 C15 N4 . . . . 57.38(16) ?
C1 C2 C3 C4 . . . . -1.4(2) ?
C7 C2 C3 C4 . . . . 176.48(14) ?
C9 C10 C11 C12 . . . . 1.4(2) ?
C9 C10 C11 Cl1 . . . . -179.55(11) ?
C1 N1 C8 C13 . . . . 132.81(16) ?
C1 N1 C8 C9 . . . . -54.0(2) y
N2 C9 C8 C13 . . . . 168.37(15) ?
C10 C9 C8 C13 . . . . -1.2(2) ?
N2 C9 C8 N1 . . . . -4.9(2) y
C10 C9 C8 N1 . . . . -174.45(14) ?
C7 N3 C17 C16 . . . . -166.50(12) ?
C14 N3 C17 C16 . . . . 57.13(16) ?
N4 C16 C17 N3 . . . . -57.28(16) ?
C4 C5 C6 C1 . . . . -0.8(2) ?
C2 C1 C6 C5 . . . . -1.0(2) ?
N1 C1 C6 C5 . . . . -177.76(15) ?
C2 C3 C4 C5 . . . . -0.3(2) ?
C6 C5 C4 C3 . . . . 1.4(2) ?
N1 C8 C13 C12 . . . . 174.49(17) ?
C9 C8 C13 C12 . . . . 1.1(3) ?
C10 C11 C12 C13 . . . . -1.5(3) ?
Cl1 C11 C12 C13 . . . . 179.46(14) ?
C8 C13 C12 C11 . . . . 0.2(3) ?

_cod_database_fobs_code 2244183
